data_9004545
loop_
_publ_author_name
'Cooper, M. A.'
'Hawthorne, F. C.'

_publ_section_title
;
 The effect of differences in coordination on ordering of
 polyvalent cations in close-packed structures: The crystal
 structure of arakiite and comparison with hematolite
;
_journal_name_full 'The Canadian Mineralogist'
_journal_page_first 1471
_journal_page_last 1482
_journal_volume 37
_journal_year 1999
_chemical_formula_sum 'Al0.74 As3 Fe1.26 H23 Mg4.23 Mn8.06 O34 Zn0.71'
_chemical_name_mineral Arakiite
_space_group_IT_number 9
_symmetry_space_group_name_Hall 'C -2yc'
_symmetry_space_group_name_H-M 'C 1 c 1'
_cell_angle_alpha 90
_cell_angle_beta 93.52
_cell_angle_gamma 90
_cell_formula_units_Z 4
_cell_length_a 14.236
_cell_length_b 8.206
_cell_length_c 24.225
_cell_volume 2824.640
_database_code_amcsd 0005637
_exptl_crystal_density_diffrn 3.467
_cod_original_cell_volume 2824.641
_cod_original_formula_sum 'Zn.71 Mn8.06 Fe1.26 Mg4.23 Al.74 As3 O34 H23'
_cod_database_code 9004545

loop_
_symmetry_equiv_pos_as_xyz
x,y,z
1/2+x,1/2+y,z
x,-y,1/2+z
1/2+x,1/2-y,1/2+z

loop_
_atom_site_label
_atom_site_fract_x
_atom_site_fract_y
_atom_site_fract_z
_atom_site_occupancy
_atom_site_U_iso_or_equiv
_atom_site_type_symbol
_atom_site_attached_hydrogens
Zn1 0.00000 0.24340 0.00000 0.71000 0.00850 Zn 0
Mn1_1 0.00000 0.24340 0.00000 0.29000 0.00850 Mn 0
Mn1_2 0.91370 0.37110 0.12970 1.00000 0.01180 Mn 0
Mn2 0.68360 0.38970 0.12810 1.00000 0.01300 Mn 0
Mn3 0.78710 0.03120 0.12920 1.00000 0.01190 Mn 0
Fe4 0.13050 0.26620 0.12850 1.00000 0.00880 Fe 0
Mn5 0.98950 0.00260 0.22970 1.00000 0.00910 Mn 0
Mn6 0.34380 0.16960 0.23060 1.00000 0.00990 Mn 0
Mn7 0.58300 0.11770 0.22980 1.00000 0.01030 Mn 0
Mn8 0.48160 0.26130 0.34040 0.80000 0.01020 Mn 0
Mg8 0.48160 0.26130 0.34040 0.20000 0.01020 Mg 0
Mn9 0.84860 0.47370 0.42920 0.10000 0.01250 Mn 0
Mg9 0.84860 0.47370 0.42920 0.90000 0.01250 Mg 0
Mn10 0.92170 0.11470 0.42940 0.13000 0.01330 Mn 0
Mg10 0.92170 0.11470 0.42940 0.87000 0.01330 Mg 0
Mn11 0.06070 0.40540 0.43110 0.31000 0.00790 Mn 0
Mg11 0.06070 0.40540 0.43110 0.69000 0.00790 Mg 0
Mn12 0.28020 0.32920 0.43160 0.28000 0.00880 Mn 0
Mg12 0.28020 0.32920 0.43160 0.72000 0.00880 Mg 0
Mn13 0.13050 0.03830 0.42780 0.15000 0.00730 Mn 0
Mg13 0.13050 0.03830 0.42780 0.85000 0.00730 Mg 0
Fe14 0.70470 0.18590 0.43070 0.26000 0.00950 Fe 0
Al14 0.70470 0.18590 0.43070 0.74000 0.00950 Al 0
As1 0.14640 0.26240 0.30840 1.00000 0.00770 As 0
As2 0.80510 0.26390 0.22820 1.00000 0.00940 As 0
As3 0.45950 0.26390 0.10910 1.00000 0.00750 As 0
O1 0.88700 0.15600 0.18930 1.00000 0.01250 O 0
O2 0.70500 0.19000 0.18840 1.00000 0.01160 O 0
O3 0.81200 0.44400 0.18890 1.00000 0.01560 O 0
O4 0.03500 0.21600 0.28660 1.00000 0.01710 O 0
O5 0.17300 0.45300 0.28650 1.00000 0.01620 O 0
O6 0.22500 0.12600 0.28540 1.00000 0.01470 O 0
O7 0.15400 0.25900 0.38030 1.00000 0.00950 O 0
O8 0.40800 0.09200 0.08480 1.00000 0.01520 O 0
O9 0.56900 0.27700 0.08630 1.00000 0.01450 O 0
O10 0.46600 0.26100 0.17910 1.00000 0.01240 O 0
O11 0.39500 0.42600 0.08530 1.00000 0.01500 O 0
O-H1 0.00900 0.21900 0.08230 1.00000 0.00660 O 1
O-H2 0.62600 0.31800 0.47720 1.00000 0.01070 O 1
O-H3 0.39700 0.41500 0.47920 1.00000 0.01230 O 1
O-H4 0.46600 0.02900 0.48030 1.00000 0.01630 O 1
O-H5 0.10700 0.06500 0.17780 1.00000 0.01150 O 1
O-H6 0.04800 0.39600 0.17830 1.00000 0.01540 O 1
O-H7 0.24500 0.32200 0.17880 1.00000 0.01100 O 1
O-H8 0.15800 0.45700 0.08290 1.00000 0.01150 O 1
O-H9 0.20400 0.11200 0.08210 1.00000 0.01270 O 1
O-H10 0.72300 0.38500 0.38810 1.00000 0.01450 O 1
O-H11 0.79000 0.05400 0.38900 1.00000 0.01440 O 1
O-H12 0.59400 0.11600 0.38360 1.00000 0.01330 O 1
O-H13 0.82100 0.25500 0.47220 1.00000 0.01430 O 1
O-H14 0.18600 0.48600 0.47260 1.00000 0.01220 O 1
O-H15 0.36200 0.18100 0.38270 1.00000 0.01280 O 1
O-H16 0.93800 0.33000 0.38820 1.00000 0.00790 O 1
O-H17 0.25600 0.11100 0.47140 1.00000 0.01730 O 1
O-H18 0.04400 0.18400 0.47140 1.00000 0.00930 O 1
O-H19 0.50800 0.49000 0.37980 1.00000 0.01360 O 1
O-H20 0.46200 0.07000 0.27810 1.00000 0.01290 O 1
O-H21 0.38600 0.38200 0.27780 1.00000 0.01180 O 1
O-H22 0.58300 0.33700 0.27730 1.00000 0.01500 O 1
O-H23 0.79300 0.26200 0.08600 1.00000 0.00950 O 1

loop_
_cod_changelog_entry_id
_cod_changelog_entry_author
_cod_changelog_entry_date
_cod_changelog_entry_text
1
;cod-tools version 3.8.0
Id: cif_guess_AMCSD_atom_types 9574 2023-05-10 09:00:05Z saulius
;
2023-05-10T18:49:15+03:00
;Derived atom types and hydrogen counts
from atom names that follow the AMCSD naming convention
(Wat == water, O-H == hydroxyl).
;
2
;cod-tools version 3.10.1
Id: cif_fix_AMCSD_atom_labels 10224 2024-08-07 11:09:31Z saulius
;
2024-08-07T19:39:11+03:00
;Changed the following '_atom_site_label' values:
the first duplicated label 'Mn1'  converted to 'Mn1_1'
duplicated label 'Mn1' at index 2 converted to 'Mn1_2'
;

loop_
_cod_related_entry_id
_cod_related_entry_database
_cod_related_entry_code
1 AMCSD 0005637
